data_1554739
loop_
_publ_author_name
'Xu, Ze-Feng'
'Shan, Lihong'
'Zhang, Wan'
'Cen, Mengjie'
'Li, Chuan-Ying'

_publ_section_title
;
 Synthesis of \a-aminoketones from N-sulfonyl-1,2,3-triazoles via
 N-sulfinyl imines generated by intramolecular oxygen transfer
;
_journal_issue 9
_journal_name_full 'Organic Chemistry Frontiers'
_journal_page_first 1391
_journal_paper_doi 10.1039/C9QO00126C
_journal_volume 6
_journal_year 2019
_chemical_formula_moiety 'C23 H19 Br N2 O3 S'
_chemical_formula_sum 'C23 H19 Br N2 O3 S'
_chemical_formula_weight 483.37
_space_group_crystal_system monoclinic
_space_group_IT_number 14
_space_group_name_Hall '-P 2ybc'
_space_group_name_H-M_alt 'P 1 21/c 1'
_atom_sites_solution_hydrogens mixed
_atom_sites_solution_primary dual
_audit_creation_date 2018-05-22
_audit_creation_method
;
Olex2 1.2
(compiled 2018.05.18 svn.r3508 for OlexSys, GUI svn.r5497)
;
_audit_update_record
;
2018-10-31 deposited with the CCDC.	2019-03-05 downloaded from the CCDC.
;
_cell_angle_alpha 90
_cell_angle_beta 105.486(9)
_cell_angle_gamma 90
_cell_formula_units_Z 4
_cell_length_a 12.1948(12)
_cell_length_b 18.8246(10)
_cell_length_c 10.1822(8)
_cell_measurement_reflns_used 4090
_cell_measurement_temperature 293(2)
_cell_measurement_theta_max 29.3273
_cell_measurement_theta_min 3.1681
_cell_volume 2252.6(3)
_computing_cell_refinement
;
CrysAlisPro, Agilent Technologies,
Version 1.171.35.11 (release 16-05-2011 CrysAlis171 .NET)
(compiled May 16 2011,17:55:39)
;
_computing_data_collection
;
CrysAlisPro, Agilent Technologies,
Version 1.171.35.11 (release 16-05-2011 CrysAlis171 .NET)
(compiled May 16 2011,17:55:39)
;
_computing_data_reduction
;
CrysAlisPro, Agilent Technologies,
Version 1.171.35.11 (release 16-05-2011 CrysAlis171 .NET)
(compiled May 16 2011,17:55:39)
;
_computing_molecular_graphics 'Olex2 (Dolomanov et al., 2009)'
_computing_publication_material 'Olex2 (Dolomanov et al., 2009)'
_computing_structure_refinement 'ShelXL (Sheldrick, 2015)'
_computing_structure_solution 'ShelXT (Sheldrick, 2015)'
_diffrn_ambient_temperature 293.15
_diffrn_detector_area_resol_mean 10.3592
_diffrn_measured_fraction_theta_full 0.998
_diffrn_measured_fraction_theta_max 0.998
_diffrn_measurement_details
;
#__ type_ start__ end____ width___ exp.time_
  1 omega  -70.00    2.00   1.0000    6.0000
omega____ theta____ kappa____ phi______ frames
    -      -11.6246  126.0000  -76.0000 72

#__ type_ start__ end____ width___ exp.time_
  2 omega  -56.00    1.00   1.0000    6.0000
omega____ theta____ kappa____ phi______ frames
    -      -11.6246  -77.0000 -120.0000 57

#__ type_ start__ end____ width___ exp.time_
  3 omega  -89.00  -63.00   1.0000    6.0000
omega____ theta____ kappa____ phi______ frames
    -      -11.6246  154.0000 -171.0000 26

#__ type_ start__ end____ width___ exp.time_
  4 omega  -64.00   38.00   1.0000    6.0000
omega____ theta____ kappa____ phi______ frames
    -       11.9371  -38.0000 -150.0000 102

#__ type_ start__ end____ width___ exp.time_
  5 omega  -14.00   73.00   1.0000    6.0000
omega____ theta____ kappa____ phi______ frames
    -       11.9371   38.0000   30.0000 87
;
_diffrn_measurement_device_type 'Xcalibur, Atlas, Gemini ultra'
_diffrn_measurement_method '\w scans'
_diffrn_orient_matrix_UB_11 0.0602120000
_diffrn_orient_matrix_UB_12 0.0008544000
_diffrn_orient_matrix_UB_13 0.0142764000
_diffrn_orient_matrix_UB_21 -0.0042574000
_diffrn_orient_matrix_UB_22 -0.0015825000
_diffrn_orient_matrix_UB_23 -0.0707542000
_diffrn_orient_matrix_UB_31 -0.0015635000
_diffrn_orient_matrix_UB_32 0.0376364000
_diffrn_orient_matrix_UB_33 -0.0033461000
_diffrn_radiation_monochromator graphite
_diffrn_radiation_type MoK\a
_diffrn_radiation_wavelength 0.71073
_diffrn_reflns_av_R_equivalents 0.0403
_diffrn_reflns_av_unetI/netI 0.0337
_diffrn_reflns_Laue_measured_fraction_full 0.998
_diffrn_reflns_Laue_measured_fraction_max 0.998
_diffrn_reflns_limit_h_max 14
_diffrn_reflns_limit_h_min -14
_diffrn_reflns_limit_k_max 22
_diffrn_reflns_limit_k_min -22
_diffrn_reflns_limit_l_max 12
_diffrn_reflns_limit_l_min -12
_diffrn_reflns_number 17026
_diffrn_reflns_point_group_measured_fraction_full 0.998
_diffrn_reflns_point_group_measured_fraction_max 0.998
_diffrn_reflns_theta_full 25.242
_diffrn_reflns_theta_max 25.347
_diffrn_reflns_theta_min 3.174
_diffrn_source 'Enhance (Mo) X-ray Source'
_exptl_absorpt_coefficient_mu 1.944
_exptl_absorpt_correction_T_max 1.00000
_exptl_absorpt_correction_T_min 0.76842
_exptl_absorpt_correction_type multi-scan
_exptl_absorpt_process_details
;
CrysAlisPro, Agilent Technologies,
Version 1.171.35.11 (release 16-05-2011 CrysAlis171 .NET)
(compiled May 16 2011,17:55:39)
Empirical absorption correction using spherical harmonics,
 implemented in SCALE3 ABSPACK scaling algorithm.
;
_exptl_crystal_colour yellow
_exptl_crystal_colour_primary yellow
_exptl_crystal_density_diffrn 1.425
_exptl_crystal_description block
_exptl_crystal_F_000 984
_exptl_crystal_size_max 0.49
_exptl_crystal_size_mid 0.46
_exptl_crystal_size_min 0.39
_refine_diff_density_max 0.601
_refine_diff_density_min -0.635
_refine_diff_density_rms 0.055
_refine_ls_extinction_method none
_refine_ls_goodness_of_fit_ref 1.041
_refine_ls_hydrogen_treatment constr
_refine_ls_matrix_type full
_refine_ls_number_parameters 272
_refine_ls_number_reflns 4121
_refine_ls_number_restraints 0
_refine_ls_restrained_S_all 1.041
_refine_ls_R_factor_all 0.0601
_refine_ls_R_factor_gt 0.0410
_refine_ls_shift/su_max 0.000
_refine_ls_shift/su_mean 0.000
_refine_ls_structure_factor_coef Fsqd
_refine_ls_weighting_details 'w=1/[\s^2^(Fo^2^)+(0.0418P)^2^+1.4923P] where P=(Fo^2^+2Fc^2^)/3'
_refine_ls_weighting_scheme calc
_refine_ls_wR_factor_gt 0.0929
_refine_ls_wR_factor_ref 0.1025
_reflns_Friedel_coverage 0.000
_reflns_number_gt 3195
_reflns_number_total 4121
_reflns_threshold_expression 'I > 2\s(I)'
_cod_data_source_file c9qo00126c2.cif
_cod_data_source_block 180522_slh1
_cod_database_code 1554739
_shelx_shelxl_version_number 2016/6
_chemical_oxdiff_formula 'c h n o s br'
_shelx_space_group_comment
;
The symmetry employed for this shelxl refinement is uniquely defined
by the following loop, which should always be used as a source of
symmetry information in preference to the above space-group names.
They are only intended as comments.
;
_shelx_estimated_absorpt_t_max 0.518
_shelx_estimated_absorpt_t_min 0.449
_reflns_odcompleteness_completeness 99.71
_reflns_odcompleteness_iscentric 1
_reflns_odcompleteness_theta 26.32
_olex2_refinement_description
;
1. Fixed Uiso
 At 1.2 times of:
  All C(H) groups, All N(H) groups
 At 1.5 times of:
  All C(H,H,H) groups
2.a Riding coordinates:
 N2(H2)
2.b Ternary CH refined with riding coordinates:
 C10(H10)
2.c Aromatic/amide H refined with riding coordinates:
 C1(H1), C2(H2A), C3(H3), C4(H4), C8(H8), C13(H13), C14(H14), C15(H15),
 C16(H16), C17(H17), C19(H19), C20(H20), C22(H22), C23(H23)
2.d Idealised Me refined as rotating group:
 C9(H9A,H9B,H9C)
;
_olex2_submission_special_instructions 'No special instructions were received'

loop_
_space_group_symop_operation_xyz
'x, y, z'
'-x, y+1/2, -z+1/2'
'-x, -y, -z'
'x, -y-1/2, z-1/2'

loop_
_atom_site_label
_atom_site_type_symbol
_atom_site_fract_x
_atom_site_fract_y
_atom_site_fract_z
_atom_site_U_iso_or_equiv
_atom_site_adp_type
_atom_site_occupancy
_atom_site_site_symmetry_order
_atom_site_calc_flag
_atom_site_refinement_flags_posn
Br1 Br 1.04926(4) 0.55506(2) 0.75939(4) 0.07444(17) Uani 1 1 d .
S1 S 0.81921(6) 0.24850(3) 0.74032(6) 0.02982(16) Uani 1 1 d .
O1 O 0.53600(18) 0.29001(15) 0.8957(2) 0.0639(7) Uani 1 1 d .
O2 O 0.78597(16) 0.22547(10) 0.60152(18) 0.0394(5) Uani 1 1 d .
O3 O 0.89197(16) 0.20467(9) 0.84135(19) 0.0399(5) Uani 1 1 d .
N1 N 0.6316(3) 0.45630(17) 0.5152(4) 0.0730(10) Uani 1 1 d .
N2 N 0.70418(18) 0.25905(11) 0.7880(2) 0.0317(5) Uani 1 1 d .
H2 H 0.719556 0.278578 0.867218 0.038 Uiso 1 1 d R
C1 C 0.6692(4) 0.4436(2) 0.8716(5) 0.0752(11) Uani 1 1 d .
H1 H 0.665156 0.408113 0.933713 0.090 Uiso 1 1 calc R
C2 C 0.6971(5) 0.5127(3) 0.9146(7) 0.116(2) Uani 1 1 d .
H2A H 0.711103 0.523380 1.006804 0.139 Uiso 1 1 calc R
C3 C 0.7044(6) 0.5648(3) 0.8271(11) 0.136(3) Uani 1 1 d .
H3 H 0.723131 0.610358 0.860995 0.163 Uiso 1 1 calc R
C4 C 0.6855(4) 0.5535(2) 0.6907(9) 0.109(2) Uani 1 1 d .
H4 H 0.691525 0.589958 0.631318 0.131 Uiso 1 1 calc R
C5 C 0.6564(3) 0.48362(19) 0.6446(5) 0.0719(11) Uani 1 1 d .
C6 C 0.6474(3) 0.42860(16) 0.7334(4) 0.0518(8) Uani 1 1 d .
C7 C 0.6173(2) 0.36571(14) 0.6509(3) 0.0385(7) Uani 1 1 d .
C8 C 0.6082(3) 0.38522(18) 0.5197(3) 0.0521(8) Uani 1 1 d .
H8 H 0.589162 0.355027 0.444689 0.063 Uiso 1 1 calc R
C9 C 0.6372(4) 0.4941(3) 0.3904(6) 0.117(2) Uani 1 1 d .
H9A H 0.715127 0.504848 0.394971 0.175 Uiso 1 1 calc GR
H9B H 0.594516 0.537480 0.382598 0.175 Uiso 1 1 calc GR
H9C H 0.605744 0.464699 0.312492 0.175 Uiso 1 1 calc GR
C10 C 0.6016(2) 0.29168(14) 0.6969(3) 0.0322(6) Uani 1 1 d .
H10 H 0.575589 0.261506 0.616165 0.039 Uiso 1 1 calc R
C11 C 0.5097(2) 0.29319(15) 0.7720(3) 0.0392(7) Uani 1 1 d .
C12 C 0.3886(2) 0.30244(15) 0.6936(3) 0.0391(7) Uani 1 1 d .
C13 C 0.3152(3) 0.33416(19) 0.7588(3) 0.0573(9) Uani 1 1 d .
H13 H 0.342544 0.350234 0.847934 0.069 Uiso 1 1 calc R
C14 C 0.2018(3) 0.3419(2) 0.6919(4) 0.0715(11) Uani 1 1 d .
H14 H 0.153368 0.364334 0.735618 0.086 Uiso 1 1 calc R
C15 C 0.1594(3) 0.3172(2) 0.5621(4) 0.0694(11) Uani 1 1 d .
H15 H 0.082342 0.321526 0.518433 0.083 Uiso 1 1 calc R
C16 C 0.2314(3) 0.2862(2) 0.4973(4) 0.0702(11) Uani 1 1 d .
H16 H 0.203011 0.269471 0.408805 0.084 Uiso 1 1 calc R
C17 C 0.3465(3) 0.27929(18) 0.5619(3) 0.0532(8) Uani 1 1 d .
H17 H 0.395147 0.258985 0.515884 0.064 Uiso 1 1 calc R
C18 C 0.8871(2) 0.33205(13) 0.7450(3) 0.0300(6) Uani 1 1 d .
C19 C 0.8816(2) 0.36801(14) 0.6257(3) 0.0346(6) Uani 1 1 d .
H19 H 0.845625 0.347621 0.542130 0.042 Uiso 1 1 calc R
C20 C 0.9297(3) 0.43442(15) 0.6313(3) 0.0415(7) Uani 1 1 d .
H20 H 0.925835 0.459568 0.551587 0.050 Uiso 1 1 calc R
C21 C 0.9836(3) 0.46323(15) 0.7556(3) 0.0449(7) Uani 1 1 d .
C22 C 0.9934(3) 0.42675(16) 0.8752(3) 0.0478(8) Uani 1 1 d .
H22 H 1.033359 0.446312 0.958060 0.057 Uiso 1 1 calc R
C23 C 0.9430(3) 0.36048(15) 0.8709(3) 0.0411(7) Uani 1 1 d .
H23 H 0.946527 0.335544 0.950733 0.049 Uiso 1 1 calc R

loop_
_atom_site_aniso_label
_atom_site_aniso_U_11
_atom_site_aniso_U_22
_atom_site_aniso_U_33
_atom_site_aniso_U_23
_atom_site_aniso_U_13
_atom_site_aniso_U_12
Br1 0.1012(4) 0.0501(2) 0.0806(3) -0.00906(18) 0.0393(3) -0.03014(19)
S1 0.0290(3) 0.0297(3) 0.0301(3) 0.0000(3) 0.0066(3) 0.0043(3)
O1 0.0399(13) 0.116(2) 0.0377(13) 0.0190(12) 0.0142(10) 0.0153(13)
O2 0.0448(12) 0.0409(10) 0.0328(10) -0.0062(8) 0.0107(9) -0.0010(9)
O3 0.0348(11) 0.0392(10) 0.0434(11) 0.0058(9) 0.0067(9) 0.0136(8)
N1 0.0468(18) 0.068(2) 0.106(3) 0.059(2) 0.0236(19) 0.0148(15)
N2 0.0276(12) 0.0366(11) 0.0302(11) 0.0033(9) 0.0067(10) 0.0049(9)
C1 0.068(3) 0.064(2) 0.090(3) -0.021(2) 0.014(2) 0.0066(19)
C2 0.110(4) 0.076(3) 0.153(5) -0.049(4) 0.018(4) 0.002(3)
C3 0.109(5) 0.065(4) 0.227(9) -0.037(5) 0.031(6) -0.004(3)
C4 0.075(3) 0.042(2) 0.212(7) 0.028(3) 0.041(4) 0.007(2)
C5 0.045(2) 0.049(2) 0.120(4) 0.021(2) 0.019(2) 0.0091(16)
C6 0.0342(18) 0.0393(16) 0.080(2) 0.0064(16) 0.0114(17) 0.0082(13)
C7 0.0230(15) 0.0424(15) 0.0487(17) 0.0147(13) 0.0071(13) 0.0067(11)
C8 0.0318(17) 0.063(2) 0.059(2) 0.0255(16) 0.0080(15) 0.0095(14)
C9 0.080(3) 0.128(4) 0.148(5) 0.104(4) 0.040(3) 0.023(3)
C10 0.0269(14) 0.0385(14) 0.0294(13) 0.0028(11) 0.0046(11) 0.0041(11)
C11 0.0325(16) 0.0464(16) 0.0387(17) 0.0098(13) 0.0097(13) 0.0039(13)
C12 0.0302(15) 0.0438(16) 0.0441(17) 0.0103(13) 0.0115(13) 0.0050(12)
C13 0.043(2) 0.080(2) 0.0498(19) 0.0078(17) 0.0141(16) 0.0187(17)
C14 0.044(2) 0.101(3) 0.073(3) 0.015(2) 0.022(2) 0.031(2)
C15 0.0302(19) 0.099(3) 0.077(3) 0.010(2) 0.0101(19) 0.0134(18)
C16 0.037(2) 0.098(3) 0.066(2) -0.013(2) -0.0033(18) 0.0026(19)
C17 0.0312(17) 0.070(2) 0.056(2) -0.0062(17) 0.0089(15) 0.0065(15)
C18 0.0257(14) 0.0347(13) 0.0309(14) -0.0020(11) 0.0100(11) 0.0032(11)
C19 0.0293(15) 0.0441(15) 0.0318(14) -0.0021(12) 0.0105(12) 0.0009(12)
C20 0.0426(18) 0.0446(16) 0.0410(16) 0.0045(13) 0.0177(14) 0.0006(13)
C21 0.0505(19) 0.0354(15) 0.0556(19) -0.0034(14) 0.0257(16) -0.0048(13)
C22 0.059(2) 0.0468(17) 0.0387(16) -0.0116(13) 0.0142(15) -0.0120(15)
C23 0.0488(19) 0.0445(16) 0.0307(15) -0.0019(12) 0.0120(13) -0.0024(13)

loop_
_atom_type_symbol
_atom_type_description
_atom_type_scat_dispersion_real
_atom_type_scat_dispersion_imag
_atom_type_scat_source
C C 0.0033 0.0016 'International Tables Vol C Tables 4.2.6.8 and 6.1.1.4'
H H 0.0000 0.0000 'International Tables Vol C Tables 4.2.6.8 and 6.1.1.4'
Br Br -0.2901 2.4595 'International Tables Vol C Tables 4.2.6.8 and 6.1.1.4'
N N 0.0061 0.0033 'International Tables Vol C Tables 4.2.6.8 and 6.1.1.4'
O O 0.0106 0.0060 'International Tables Vol C Tables 4.2.6.8 and 6.1.1.4'
S S 0.1246 0.1234 'International Tables Vol C Tables 4.2.6.8 and 6.1.1.4'

loop_
_geom_angle_atom_site_label_1
_geom_angle_atom_site_label_2
_geom_angle_atom_site_label_3
_geom_angle
O2 S1 N2 107.16(11)
O2 S1 C18 107.62(11)
O3 S1 O2 119.65(11)
O3 S1 N2 106.08(11)
O3 S1 C18 107.31(12)
N2 S1 C18 108.65(11)
C5 N1 C8 109.2(3)
C5 N1 C9 126.7(4)
C8 N1 C9 123.9(4)
S1 N2 H2 110.2
C10 N2 S1 121.33(17)
C10 N2 H2 110.3
C2 C1 H1 120.8
C2 C1 C6 118.4(5)
C6 C1 H1 120.8
C1 C2 H2A 119.0
C3 C2 C1 122.0(6)
C3 C2 H2A 119.0
C2 C3 H3 118.7
C2 C3 C4 122.7(6)
C4 C3 H3 118.7
C3 C4 H4 121.8
C3 C4 C5 116.3(5)
C5 C4 H4 121.8
N1 C5 C4 129.9(5)
N1 C5 C6 108.0(3)
C6 C5 C4 122.1(5)
C1 C6 C5 118.5(4)
C1 C6 C7 135.0(3)
C5 C6 C7 106.4(3)
C6 C7 C10 128.0(3)
C8 C7 C6 107.0(3)
C8 C7 C10 125.0(3)
N1 C8 H8 125.3
C7 C8 N1 109.4(3)
C7 C8 H8 125.3
N1 C9 H9A 109.5
N1 C9 H9B 109.5
N1 C9 H9C 109.5
H9A C9 H9B 109.5
H9A C9 H9C 109.5
H9B C9 H9C 109.5
N2 C10 C7 115.2(2)
N2 C10 H10 108.4
N2 C10 C11 107.9(2)
C7 C10 H10 108.4
C7 C10 C11 108.3(2)
C11 C10 H10 108.4
O1 C11 C10 119.7(3)
O1 C11 C12 120.7(3)
C12 C11 C10 119.5(2)
C13 C12 C11 118.0(3)
C17 C12 C11 123.0(3)
C17 C12 C13 119.0(3)
C12 C13 H13 120.0
C14 C13 C12 120.1(3)
C14 C13 H13 120.0
C13 C14 H14 119.6
C15 C14 C13 120.9(3)
C15 C14 H14 119.6
C14 C15 H15 120.4
C16 C15 C14 119.3(3)
C16 C15 H15 120.4
C15 C16 H16 119.6
C15 C16 C17 120.8(4)
C17 C16 H16 119.6
C12 C17 C16 119.9(3)
C12 C17 H17 120.0
C16 C17 H17 120.0
C19 C18 S1 120.0(2)
C19 C18 C23 121.4(2)
C23 C18 S1 118.5(2)
C18 C19 H19 120.3
C20 C19 C18 119.4(3)
C20 C19 H19 120.3
C19 C20 H20 120.3
C21 C20 C19 119.4(3)
C21 C20 H20 120.3
C20 C21 Br1 118.2(2)
C20 C21 C22 121.8(3)
C22 C21 Br1 120.0(2)
C21 C22 H22 120.4
C21 C22 C23 119.2(3)
C23 C22 H22 120.4
C18 C23 H23 120.6
C22 C23 C18 118.7(3)
C22 C23 H23 120.6

loop_
_geom_bond_atom_site_label_1
_geom_bond_atom_site_label_2
_geom_bond_distance
Br1 C21 1.901(3)
S1 O2 1.4295(18)
S1 O3 1.4279(18)
S1 N2 1.615(2)
S1 C18 1.772(3)
O1 C11 1.216(3)
N1 C5 1.371(5)
N1 C8 1.371(4)
N1 C9 1.474(5)
N2 H2 0.8599
N2 C10 1.477(3)
C1 H1 0.9300
C1 C2 1.386(6)
C1 C6 1.390(5)
C2 H2A 0.9300
C2 C3 1.344(9)
C3 H3 0.9300
C3 C4 1.362(9)
C4 H4 0.9300
C4 C5 1.411(6)
C5 C6 1.398(5)
C6 C7 1.441(4)
C7 C8 1.362(4)
C7 C10 1.499(4)
C8 H8 0.9300
C9 H9A 0.9600
C9 H9B 0.9600
C9 H9C 0.9600
C10 H10 0.9800
C10 C11 1.517(4)
C11 C12 1.489(4)
C12 C13 1.383(4)
C12 C17 1.373(4)
C13 H13 0.9300
C13 C14 1.377(5)
C14 H14 0.9300
C14 C15 1.366(5)
C15 H15 0.9300
C15 C16 1.361(5)
C16 H16 0.9300
C16 C17 1.389(4)
C17 H17 0.9300
C18 C19 1.376(4)
C18 C23 1.388(4)
C19 H19 0.9300
C19 C20 1.376(4)
C20 H20 0.9300
C20 C21 1.372(4)
C21 C22 1.375(4)
C22 H22 0.9300
C22 C23 1.386(4)
C23 H23 0.9300
